data_1509663
loop_
_publ_author_name
'Sato, M.'
'Toda, K.'
'Watanabe, J.'
'Uematsu, K.'

_publ_section_title
;
 Structure determination and silver ion conductivity of layered perovskite
 compounds M2La2Ti3O10 (M=K and Ag)
;
_journal_name_full 'Nippon Kagaku Kaishi (= J.Chem.Soc.Japan) (1947-)'
_journal_page_first 640
_journal_page_last 646
_journal_volume 1993
_journal_year 1993
_chemical_formula_sum 'Ag2 La2 O10 Ti3'
_chemical_name_systematic 'Ag2 La2 (Ti3 O10)'
_space_group_IT_number 139
_symmetry_space_group_name_Hall '-I 4 2'
_symmetry_space_group_name_H-M 'I 4/m m m'
_cell_angle_alpha 90
_cell_angle_beta 90
_cell_angle_gamma 90
_cell_formula_units_Z 2
_cell_length_a 3.8251
_cell_length_b 3.8251
_cell_length_c 28.884
_cell_volume 422.613
_citation_journal_id_ASTM NKAKB8
_cod_data_source_file silver2-3_119.cif
_cod_data_source_block Ag2La2O10Ti3
_cod_original_cell_volume 422.6131
_cod_database_code 1509663

loop_
_symmetry_equiv_pos_as_xyz
x,y,z
-y,x,z
-x,-y,z
y,-x,z
x,-y,-z
y,x,-z
-x,y,-z
-y,-x,-z
-x,-y,-z
y,-x,-z
x,y,-z
-y,x,-z
-x,y,z
-y,-x,z
x,-y,z
y,x,z
x+1/2,y+1/2,z+1/2
-y+1/2,x+1/2,z+1/2
-x+1/2,-y+1/2,z+1/2
y+1/2,-x+1/2,z+1/2
x+1/2,-y+1/2,-z+1/2
y+1/2,x+1/2,-z+1/2
-x+1/2,y+1/2,-z+1/2
-y+1/2,-x+1/2,-z+1/2
-x+1/2,-y+1/2,-z+1/2
y+1/2,-x+1/2,-z+1/2
x+1/2,y+1/2,-z+1/2
-y+1/2,x+1/2,-z+1/2
-x+1/2,y+1/2,z+1/2
-y+1/2,-x+1/2,z+1/2
x+1/2,-y+1/2,z+1/2
y+1/2,x+1/2,z+1/2

loop_
_atom_site_label
_atom_site_type_symbol
_atom_site_fract_x
_atom_site_fract_y
_atom_site_fract_z
_atom_site_occupancy
_atom_site_U_iso_or_equiv
Ti1 Ti+4 0 0 0 1 0.0
O2 O-2 0 0 0.0653 1 0.0
O4 O-2 0 0 0.2087 1 0.0
La1 La+3 0 0 0.4249 1 0.0
Ti2 Ti+4 0 0 0.1483 1 0.0
O3 O-2 0 0.5 0.1344 1 0.0
O1 O-2 0 0.5 0 1 0.0
Ag1 Ag+1 0 0 0.2872 1 0.0
